data_7159586
loop_
_publ_author_name
'Reza, David'
'Balo, Rosalino'
'Otero, Jos&#xe9; M'
'Fletcher, Ai M.'
'Garc&#xed;a-Fandino, Rebeca'
'S&#xe1;nchez-Pedregal, V&#xed;ctor M'
'Davies, Stephen G.'
'Est&#xe9;vez, Ram&#xf3;n J'
'Est&#xe9;vez, Juan C'

_publ_section_title
;
 &#x3b2;-Peptides incorporating polyhydroxylated cyclohexane &#x3b2;-amino
 acid: synthesis and conformational study.
;
_journal_issue 42
_journal_name_full 'Organic &amp; biomolecular chemistry'
_journal_page_first 8535
_journal_page_last 8547
_journal_paper_doi 10.1039/d3ob00906h
_journal_volume 21
_journal_year 2023
_chemical_absolute_configuration rmad
_chemical_formula_moiety 'C32 H47 N O5 Si'
_chemical_formula_sum 'C32 H47 N O5 Si'
_chemical_formula_weight 553.79
_chemical_name_common 'relB82 - 17ECA001'
_space_group_crystal_system monoclinic
_space_group_IT_number 4
_space_group_name_Hall 'P 2yb'
_space_group_name_H-M_alt 'P 1 21 1'
_atom_sites_solution_hydrogens difmap
_atom_sites_solution_primary dual
_atom_sites_solution_secondary difmap
_audit_update_record
;
2022-07-27 deposited with the CCDC.	2023-10-03 downloaded from the CCDC.
;
_cell_angle_alpha 90
_cell_angle_beta 95.619(2)
_cell_angle_gamma 90
_cell_formula_units_Z 2
_cell_length_a 7.7332(3)
_cell_length_b 8.4891(4)
_cell_length_c 24.0949(9)
_cell_measurement_reflns_used 9346
_cell_measurement_temperature 100.(2)
_cell_measurement_theta_max 27.3651
_cell_measurement_theta_min 2.5452
_cell_volume 1574.18(11)
_computing_cell_refinement 'SAINT V8.37A (Bruker AXS Inc., 2015)'
_computing_data_collection 'Bruker APEX2 software'
_computing_data_reduction 'SAINT V8.37A (Bruker AXS Inc., 2015)'
_computing_molecular_graphics 'shelXle (C.B. Huebschle, rev 807)'
_computing_structure_refinement 'SHELXL-2016/6 (Sheldrick, 2016)'
_computing_structure_solution 'SHELXT-2014 (Sheldrick, 2014)'
_diffrn_ambient_temperature 100.(2)
_diffrn_detector_area_resol_mean 8.3333
_diffrn_measured_fraction_theta_full 0.990
_diffrn_measured_fraction_theta_max 0.990
_diffrn_measurement_device_type '\k--geometry diffractometer'
_diffrn_measurement_method '\f or \w oscillation scans'
_diffrn_radiation_monochromator graphite
_diffrn_radiation_type MoK\a
_diffrn_radiation_wavelength 0.71073
_diffrn_reflns_av_R_equivalents 0.0346
_diffrn_reflns_av_unetI/netI 0.0450
_diffrn_reflns_limit_h_max 10
_diffrn_reflns_limit_h_min -10
_diffrn_reflns_limit_k_max 11
_diffrn_reflns_limit_k_min -11
_diffrn_reflns_limit_l_max 20
_diffrn_reflns_limit_l_min -31
_diffrn_reflns_number 25016
_diffrn_reflns_theta_full 27.56
_diffrn_reflns_theta_max 27.56
_diffrn_reflns_theta_min 1.70
_diffrn_source 'sealed x-ray tube'
_diffrn_source_type 'SIEMENS KFN MO 2K-90'
_exptl_absorpt_coefficient_mu 0.113
_exptl_absorpt_correction_T_max 0.99
_exptl_absorpt_correction_T_min 0.85
_exptl_absorpt_correction_type multi-scan
_exptl_absorpt_process_details
;
SADABS-2016/2 - Bruker AXS area detector scaling and absorption correction
;
_exptl_crystal_colour 'clear colourless'
_exptl_crystal_density_diffrn 1.168
_exptl_crystal_density_method 'not measured'
_exptl_crystal_description plate
_exptl_crystal_F_000 600
_exptl_crystal_recrystallization_method 'Re-crystallisation from solvent: MeOH'
_exptl_crystal_size_max 0.887
_exptl_crystal_size_mid 0.738
_exptl_crystal_size_min 0.126
_refine_diff_density_max 0.240
_refine_diff_density_min -0.227
_refine_ls_abs_structure_details
;

Flack x determined using 2459 quotients [(I+)-(I-)]/[(I+)+(I-)]
(Parsons, Flack and Wagner, Acta Cryst. B69 (2013) 249-259).
;
_refine_ls_abs_structure_Flack -0.01(5)
_refine_ls_extinction_method none
_refine_ls_goodness_of_fit_ref 1.052
_refine_ls_hydrogen_treatment constr
_refine_ls_matrix_type full
_refine_ls_number_parameters 361
_refine_ls_number_reflns 7146
_refine_ls_number_restraints 1
_refine_ls_restrained_S_all 1.052
_refine_ls_R_factor_all 0.0510
_refine_ls_R_factor_gt 0.0424
_refine_ls_shift/su_max 0.000
_refine_ls_shift/su_mean 0.000
_refine_ls_structure_factor_coef Fsqd
_refine_ls_weighting_details 'w=1/[\s^2^(Fo^2^)+(0.0338P)^2^+0.3617P] where P=(Fo^2^+2Fc^2^)/3'
_refine_ls_weighting_scheme calc
_refine_ls_wR_factor_gt 0.0817
_refine_ls_wR_factor_ref 0.0849
_reflns_number_gt 6355
_reflns_number_total 7146
_reflns_threshold_expression 'I > 2\s(I)'
_cod_data_source_file d3ob00906h2.cif
_cod_data_source_block 17ECA001
_cod_depositor_comments
;
The following automatic conversions were performed:

data item '_exptl_absorpt_correction_type' value 'Multi-Scan' was
changed to 'multi-scan' in accordance with the
/home/data/users/saulius/crontab/automatic-downloads/rss-feeds/RSC/lib/dictionaries/cif_core.dic
dictionary named 'cif_core.dic' version 2.4.2 last updated on
2011-04-26.

Automatic conversion script
Id: cif_fix_values 8170 2020-07-09 18:12:32Z antanas 

 Adding full bibliography for 7159586.cif.
;
_cod_database_code 7159586

loop_
_space_group_symop_operation_xyz
'x, y, z'
'-x, y+1/2, -z'

loop_
_atom_site_type_symbol
_atom_site_label
_atom_site_fract_x
_atom_site_fract_y
_atom_site_fract_z
_atom_site_U_iso_or_equiv
_atom_site_adp_type
_atom_site_calc_flag
_atom_site_refinement_flags_adp
_atom_site_refinement_flags_occupancy
_atom_site_refinement_flags_posn
_atom_site_occupancy
_atom_site_disorder_assembly
_atom_site_disorder_group
C C1 0.6044(3) 0.4266(3) 0.32384(10) 0.0186(5) Uani d . . . 1 . .
H H1 0.674748 0.354486 0.349984 0.022 Uiso calc U . R 1 . .
C C2 0.4124(3) 0.3956(3) 0.32804(10) 0.0176(5) Uani d . . . 1 . .
H H2 0.378018 0.445319 0.362943 0.021 Uiso calc U . R 1 . .
C C3 0.2811(3) 0.4431(3) 0.27915(10) 0.0164(5) Uani d . . . 1 . .
H H3 0.240888 0.553776 0.28404 0.02 Uiso calc U . R 1 . .
C C4 0.3493(3) 0.4233(3) 0.22173(9) 0.0153(5) Uani d . . . 1 . .
H H4 0.359524 0.307185 0.215827 0.018 Uiso calc U . R 1 . .
C C5 0.5342(3) 0.4897(3) 0.22156(10) 0.0168(5) Uani d . . . 1 . .
H H5 0.573696 0.463255 0.18438 0.02 Uiso calc U . R 1 . .
C C6 0.6570(3) 0.4032(3) 0.26537(10) 0.0198(5) Uani d . . . 1 . .
H H6A 0.656186 0.289272 0.256578 0.024 Uiso calc U . R 1 . .
H H6B 0.776889 0.442594 0.26374 0.024 Uiso calc U . R 1 . .
O O7 0.6378(2) 0.5854(2) 0.34078(7) 0.0223(4) Uani d . . . 1 . .
Si Si8 0.76384(9) 0.64038(8) 0.39641(3) 0.01836(16) Uani d . . . 1 . .
C C9 0.9878(4) 0.6707(4) 0.37695(16) 0.0466(9) Uani d . . . 1 . .
H H9A 1.032045 0.571602 0.363017 0.07 Uiso calc U . R 1 . .
H H9B 1.063098 0.705267 0.409766 0.07 Uiso calc U . R 1 . .
H H9C 0.986425 0.751309 0.347788 0.07 Uiso calc U . R 1 . .
C C10 0.7650(4) 0.4852(4) 0.45151(12) 0.0364(7) Uani d . . . 1 . .
H H10A 0.64538 0.453036 0.45585 0.055 Uiso calc U . R 1 . .
H H10B 0.818747 0.527445 0.486944 0.055 Uiso calc U . R 1 . .
H H10C 0.831497 0.393934 0.440632 0.055 Uiso calc U . R 1 . .
C C11 0.6660(4) 0.8283(4) 0.41947(12) 0.0332(7) Uani d . . . 1 . .
C C12 0.7744(7) 0.8936(6) 0.47090(18) 0.096(2) Uani d . . . 1 . .
H H12A 0.896257 0.901446 0.463273 0.144 Uiso calc U . R 1 . .
H H12B 0.76504 0.82297 0.502627 0.144 Uiso calc U . R 1 . .
H H12C 0.73123 0.998333 0.479714 0.144 Uiso calc U . R 1 . .
C C13 0.4773(5) 0.7992(6) 0.43091(18) 0.0692(13) Uani d . . . 1 . .
H H13A 0.423627 0.899272 0.440064 0.104 Uiso calc U . R 1 . .
H H13B 0.474647 0.726155 0.462299 0.104 Uiso calc U . R 1 . .
H H13C 0.412951 0.75367 0.397678 0.104 Uiso calc U . R 1 . .
C C14 0.6640(4) 0.9512(4) 0.37284(16) 0.0453(9) Uani d . . . 1 . .
H H14A 0.58579 0.916196 0.340748 0.068 Uiso calc U . R 1 . .
H H14B 0.78169 0.96367 0.361613 0.068 Uiso calc U . R 1 . .
H H14C 0.623373 1.052214 0.386322 0.068 Uiso calc U . R 1 . .
O O15 0.3863(2) 0.2293(2) 0.33098(8) 0.0222(4) Uani d . . . 1 . .
C C16 0.2051(3) 0.2032(3) 0.31953(11) 0.0218(6) Uani d . . . 1 . .
O O17 0.1409(2) 0.3340(2) 0.28477(7) 0.0193(4) Uani d . . . 1 . .
C C18 0.1151(4) 0.2087(4) 0.37278(12) 0.0321(7) Uani d . . . 1 . .
H H18A -0.010997 0.202894 0.363481 0.048 Uiso calc U . R 1 . .
H H18B 0.1446 0.307339 0.392606 0.048 Uiso calc U . R 1 . .
H H18C 0.153542 0.119294 0.396613 0.048 Uiso calc U . R 1 . .
C C19 0.1793(4) 0.0490(3) 0.28929(13) 0.0307(7) Uani d . . . 1 . .
H H19A 0.055918 0.035622 0.276464 0.046 Uiso calc U . R 1 . .
H H19B 0.217359 -0.037399 0.314561 0.046 Uiso calc U . R 1 . .
H H19C 0.247601 0.048174 0.257124 0.046 Uiso calc U . R 1 . .
N N20 0.2361(3) 0.4830(2) 0.17335(8) 0.0165(4) Uani d . . . 1 . .
C C21 0.1862(3) 0.3634(3) 0.13040(10) 0.0189(6) Uani d . . . 1 . .
H H21 0.115658 0.420972 0.099839 0.023 Uiso calc U . R 1 . .
C C22 0.0676(3) 0.2321(4) 0.14849(12) 0.0275(6) Uani d . . . 1 . .
H H22A 0.035696 0.161863 0.116866 0.041 Uiso calc U . R 1 . .
H H22B -0.037621 0.278659 0.161142 0.041 Uiso calc U . R 1 . .
H H22C 0.1291 0.171874 0.179037 0.041 Uiso calc U . R 1 . .
C C23 0.3464(3) 0.3066(3) 0.10497(9) 0.0176(5) Uani d . . . 1 . .
C C24 0.4149(3) 0.1557(3) 0.11240(10) 0.0235(6) Uani d . . . 1 . .
H H24 0.361706 0.082841 0.13537 0.028 Uiso calc U . R 1 . .
C C25 0.5597(4) 0.1102(3) 0.08673(11) 0.0295(7) Uani d . . . 1 . .
H H25 0.605372 0.006945 0.092504 0.035 Uiso calc U . R 1 . .
C C26 0.6378(4) 0.2137(4) 0.05290(11) 0.0289(7) Uani d . . . 1 . .
H H26 0.736071 0.181484 0.034998 0.035 Uiso calc U . R 1 . .
C C27 0.5726(4) 0.3646(3) 0.04508(11) 0.0264(6) Uani d . . . 1 . .
H H27 0.626292 0.436746 0.021972 0.032 Uiso calc U . R 1 . .
C C28 0.4289(3) 0.4100(3) 0.07108(10) 0.0223(6) Uani d . . . 1 . .
H H28 0.385273 0.514069 0.06573 0.027 Uiso calc U . R 1 . .
C C29 0.0907(3) 0.5881(3) 0.18283(10) 0.0187(5) Uani d . . . 1 . .
H H29A 0.126877 0.661977 0.213593 0.022 Uiso calc U . R 1 . .
H H29B -0.008264 0.525174 0.193759 0.022 Uiso calc U . R 1 . .
C C30 0.0351(3) 0.6799(3) 0.13027(10) 0.0181(5) Uani d . . . 1 . .
C C31 0.1483(3) 0.7874(3) 0.10989(11) 0.0223(6) Uani d . . . 1 . .
H H31 0.259908 0.803226 0.129296 0.027 Uiso calc U . R 1 . .
C C32 0.1009(4) 0.8717(3) 0.06165(11) 0.0250(6) Uani d . . . 1 . .
H H32 0.179774 0.945094 0.048308 0.03 Uiso calc U . R 1 . .
C C33 -0.0606(4) 0.8497(3) 0.03279(10) 0.0253(6) Uani d . . . 1 . .
H H33 -0.0931 0.907669 -0.000322 0.03 Uiso calc U . R 1 . .
C C34 -0.1746(4) 0.7426(4) 0.05255(11) 0.0250(6) Uani d . . . 1 . .
H H34 -0.285689 0.726387 0.03283 0.03 Uiso calc U . R 1 . .
C C35 -0.1273(3) 0.6588(3) 0.10107(10) 0.0216(6) Uani d . . . 1 . .
H H35 -0.206763 0.586122 0.114508 0.026 Uiso calc U . R 1 . .
C C36 0.5438(3) 0.6671(3) 0.22707(9) 0.0175(5) Uani d . . . 1 . .
O O37 0.4303(2) 0.7536(2) 0.23863(7) 0.0224(4) Uani d . . . 1 . .
O O38 0.7010(2) 0.7181(2) 0.21534(8) 0.0253(4) Uani d . . . 1 . .
C C39 0.7272(4) 0.8854(4) 0.21670(13) 0.0329(7) Uani d . . . 1 . .
H H39A 0.836217 0.910733 0.201123 0.049 Uiso calc U . R 1 . .
H H39B 0.732811 0.922547 0.255346 0.049 Uiso calc U . R 1 . .
H H39C 0.630336 0.937206 0.194564 0.049 Uiso calc U . R 1 . .

loop_
_atom_site_aniso_label
_atom_site_aniso_U_11
_atom_site_aniso_U_22
_atom_site_aniso_U_33
_atom_site_aniso_U_12
_atom_site_aniso_U_13
_atom_site_aniso_U_23
C1 0.0204(13) 0.0134(12) 0.0199(12) 0.0006(10) -0.0084(10) 0.0024(10)
C2 0.0201(13) 0.0153(13) 0.0166(11) -0.0005(10) -0.0021(10) 0.0020(10)
C3 0.0160(12) 0.0148(13) 0.0179(11) -0.0005(10) 0.0000(10) -0.0006(10)
C4 0.0163(12) 0.0125(12) 0.0165(11) 0.0010(10) -0.0018(10) -0.0025(10)
C5 0.0175(13) 0.0187(14) 0.0142(11) 0.0018(10) 0.0010(10) -0.0033(10)
C6 0.0152(12) 0.0161(13) 0.0271(13) 0.0010(10) -0.0033(10) -0.0014(11)
O7 0.0278(10) 0.0179(9) 0.0192(9) -0.0037(8) -0.0074(8) 0.0017(7)
Si8 0.0150(3) 0.0213(4) 0.0178(3) -0.0020(3) -0.0033(3) 0.0001(3)
C9 0.0197(15) 0.044(2) 0.076(2) -0.0046(15) 0.0051(15) 0.0084(18)
C10 0.0434(19) 0.044(2) 0.0206(14) 0.0009(16) -0.0036(13) 0.0093(14)
C11 0.0365(17) 0.0334(18) 0.0279(15) 0.0061(14) -0.0058(13) -0.0121(13)
C12 0.147(5) 0.064(3) 0.063(3) 0.044(3) -0.061(3) -0.045(2)
C13 0.066(3) 0.073(3) 0.076(3) 0.025(2) 0.047(2) -0.002(2)
C14 0.0394(19) 0.0266(18) 0.068(2) 0.0063(15) -0.0043(17) 0.0006(17)
O15 0.0206(10) 0.0163(10) 0.0285(10) -0.0012(8) -0.0033(8) 0.0045(8)
C16 0.0215(14) 0.0174(14) 0.0262(13) -0.0013(11) 0.0001(11) 0.0060(11)
O17 0.0178(9) 0.0179(10) 0.0221(9) -0.0028(8) 0.0008(7) 0.0061(7)
C18 0.0335(17) 0.0341(18) 0.0290(15) -0.0001(14) 0.0050(13) 0.0125(13)
C19 0.0311(16) 0.0228(16) 0.0372(16) -0.0058(12) -0.0016(13) 0.0028(13)
N20 0.0147(10) 0.0199(11) 0.0142(10) 0.0021(9) -0.0026(8) -0.0026(9)
C21 0.0190(13) 0.0227(14) 0.0141(11) 0.0004(11) -0.0027(10) -0.0043(10)
C22 0.0205(14) 0.0316(17) 0.0304(15) -0.0057(12) 0.0023(12) -0.0112(13)
C23 0.0175(13) 0.0210(14) 0.0132(11) -0.0023(11) -0.0036(9) -0.0070(11)
C24 0.0256(14) 0.0229(15) 0.0219(12) -0.0002(12) 0.0014(10) -0.0022(12)
C25 0.0334(16) 0.0246(17) 0.0294(14) 0.0084(12) -0.0024(12) -0.0083(12)
C26 0.0229(15) 0.0418(19) 0.0215(13) 0.0025(13) -0.0005(11) -0.0114(13)
C27 0.0269(15) 0.0305(16) 0.0217(13) -0.0073(13) 0.0023(11) -0.0069(12)
C28 0.0244(14) 0.0215(14) 0.0199(12) 0.0001(12) -0.0031(11) -0.0032(11)
C29 0.0163(13) 0.0231(14) 0.0167(12) 0.0035(11) 0.0005(10) 0.0004(10)
C30 0.0190(13) 0.0196(15) 0.0159(11) 0.0038(10) 0.0021(10) -0.0020(10)
C31 0.0199(13) 0.0263(16) 0.0207(12) -0.0010(11) 0.0016(11) -0.0021(11)
C32 0.0312(15) 0.0225(15) 0.0223(13) -0.0022(12) 0.0073(12) 0.0016(11)
C33 0.0373(16) 0.0243(15) 0.0141(12) 0.0077(13) 0.0007(11) 0.0017(11)
C34 0.0233(14) 0.0292(15) 0.0207(13) 0.0044(12) -0.0063(11) -0.0007(11)
C35 0.0191(13) 0.0246(15) 0.0210(12) 0.0005(12) 0.0005(10) 0.0003(11)
C36 0.0144(12) 0.0265(16) 0.0109(10) -0.0025(11) -0.0024(9) 0.0009(10)
O37 0.0220(10) 0.0181(10) 0.0267(10) 0.0020(8) 0.0007(8) -0.0018(8)
O38 0.0224(10) 0.0258(11) 0.0283(10) -0.0047(8) 0.0054(8) -0.0010(8)
C39 0.0345(17) 0.0269(17) 0.0376(16) -0.0120(13) 0.0053(13) 0.0024(13)

loop_
_atom_type_symbol
_atom_type_description
_atom_type_scat_dispersion_real
_atom_type_scat_dispersion_imag
_atom_type_scat_source
C C 0.0033 0.0016 'International Tables Vol C Tables 4.2.6.8 and 6.1.1.4'
H H 0.0000 0.0000 'International Tables Vol C Tables 4.2.6.8 and 6.1.1.4'
N N 0.0061 0.0033 'International Tables Vol C Tables 4.2.6.8 and 6.1.1.4'
O O 0.0106 0.0060 'International Tables Vol C Tables 4.2.6.8 and 6.1.1.4'
Si Si 0.0817 0.0704 'International Tables Vol C Tables 4.2.6.8 and 6.1.1.4'

loop_
_geom_angle_atom_site_label_1
_geom_angle_atom_site_label_2
_geom_angle_atom_site_label_3
_geom_angle_site_symmetry_1
_geom_angle_site_symmetry_3
_geom_angle
_geom_angle_publ_flag
O7 C1 C6 . . 109.4(2) ?
O7 C1 C2 . . 107.2(2) ?
C6 C1 C2 . . 113.0(2) ?
O7 C1 H1 . . 109.1 ?
C6 C1 H1 . . 109.1 ?
C2 C1 H1 . . 109.1 ?
O15 C2 C1 . . 108.5(2) ?
O15 C2 C3 . . 102.25(19) ?
C1 C2 C3 . . 118.8(2) ?
O15 C2 H2 . . 108.9 ?
C1 C2 H2 . . 108.9 ?
C3 C2 H2 . . 108.9 ?
O17 C3 C2 . . 101.92(19) ?
O17 C3 C4 . . 109.97(19) ?
C2 C3 C4 . . 113.8(2) ?
O17 C3 H3 . . 110.3 ?
C2 C3 H3 . . 110.3 ?
C4 C3 H3 . . 110.3 ?
N20 C4 C5 . . 110.58(19) ?
N20 C4 C3 . . 116.33(19) ?
C5 C4 C3 . . 111.31(19) ?
N20 C4 H4 . . 105.9 ?
C5 C4 H4 . . 105.9 ?
C3 C4 H4 . . 105.9 ?
C36 C5 C6 . . 113.2(2) ?
C36 C5 C4 . . 113.7(2) ?
C6 C5 C4 . . 109.6(2) ?
C36 C5 H5 . . 106.6 ?
C6 C5 H5 . . 106.6 ?
C4 C5 H5 . . 106.6 ?
C1 C6 C5 . . 111.8(2) ?
C1 C6 H6A . . 109.3 ?
C5 C6 H6A . . 109.3 ?
C1 C6 H6B . . 109.3 ?
C5 C6 H6B . . 109.3 ?
H6A C6 H6B . . 107.9 ?
C1 O7 Si8 . . 125.31(15) ?
O7 Si8 C9 . . 109.06(14) ?
O7 Si8 C10 . . 109.86(13) ?
C9 Si8 C10 . . 109.72(16) ?
O7 Si8 C11 . . 105.01(11) ?
C9 Si8 C11 . . 111.77(16) ?
C10 Si8 C11 . . 111.29(15) ?
Si8 C9 H9A . . 109.5 ?
Si8 C9 H9B . . 109.5 ?
H9A C9 H9B . . 109.5 ?
Si8 C9 H9C . . 109.5 ?
H9A C9 H9C . . 109.5 ?
H9B C9 H9C . . 109.5 ?
Si8 C10 H10A . . 109.5 ?
Si8 C10 H10B . . 109.5 ?
H10A C10 H10B . . 109.5 ?
Si8 C10 H10C . . 109.5 ?
H10A C10 H10C . . 109.5 ?
H10B C10 H10C . . 109.5 ?
C12 C11 C13 . . 111.6(4) ?
C12 C11 C14 . . 108.2(3) ?
C13 C11 C14 . . 107.5(3) ?
C12 C11 Si8 . . 110.1(2) ?
C13 C11 Si8 . . 109.6(2) ?
C14 C11 Si8 . . 109.7(2) ?
C11 C12 H12A . . 109.5 ?
C11 C12 H12B . . 109.5 ?
H12A C12 H12B . . 109.5 ?
C11 C12 H12C . . 109.5 ?
H12A C12 H12C . . 109.5 ?
H12B C12 H12C . . 109.5 ?
C11 C13 H13A . . 109.5 ?
C11 C13 H13B . . 109.5 ?
H13A C13 H13B . . 109.5 ?
C11 C13 H13C . . 109.5 ?
H13A C13 H13C . . 109.5 ?
H13B C13 H13C . . 109.5 ?
C11 C14 H14A . . 109.5 ?
C11 C14 H14B . . 109.5 ?
H14A C14 H14B . . 109.5 ?
C11 C14 H14C . . 109.5 ?
H14A C14 H14C . . 109.5 ?
H14B C14 H14C . . 109.5 ?
C16 O15 C2 . . 106.63(19) ?
O15 C16 O17 . . 105.61(19) ?
O15 C16 C19 . . 108.2(2) ?
O17 C16 C19 . . 111.4(2) ?
O15 C16 C18 . . 110.9(2) ?
O17 C16 C18 . . 107.8(2) ?
C19 C16 C18 . . 112.7(2) ?
C3 O17 C16 . . 109.14(18) ?
C16 C18 H18A . . 109.5 ?
C16 C18 H18B . . 109.5 ?
H18A C18 H18B . . 109.5 ?
C16 C18 H18C . . 109.5 ?
H18A C18 H18C . . 109.5 ?
H18B C18 H18C . . 109.5 ?
C16 C19 H19A . . 109.5 ?
C16 C19 H19B . . 109.5 ?
H19A C19 H19B . . 109.5 ?
C16 C19 H19C . . 109.5 ?
H19A C19 H19C . . 109.5 ?
H19B C19 H19C . . 109.5 ?
C29 N20 C21 . . 112.05(19) ?
C29 N20 C4 . . 119.24(18) ?
C21 N20 C4 . . 114.3(2) ?
N20 C21 C23 . . 109.56(19) ?
N20 C21 C22 . . 115.1(2) ?
C23 C21 C22 . . 114.8(2) ?
N20 C21 H21 . . 105.5 ?
C23 C21 H21 . . 105.5 ?
C22 C21 H21 . . 105.5 ?
C21 C22 H22A . . 109.5 ?
C21 C22 H22B . . 109.5 ?
H22A C22 H22B . . 109.5 ?
C21 C22 H22C . . 109.5 ?
H22A C22 H22C . . 109.5 ?
H22B C22 H22C . . 109.5 ?
C24 C23 C28 . . 117.7(2) ?
C24 C23 C21 . . 123.9(2) ?
C28 C23 C21 . . 118.4(2) ?
C25 C24 C23 . . 120.9(3) ?
C25 C24 H24 . . 119.6 ?
C23 C24 H24 . . 119.6 ?
C26 C25 C24 . . 120.4(3) ?
C26 C25 H25 . . 119.8 ?
C24 C25 H25 . . 119.8 ?
C25 C26 C27 . . 119.8(3) ?
C25 C26 H26 . . 120.1 ?
C27 C26 H26 . . 120.1 ?
C28 C27 C26 . . 119.6(3) ?
C28 C27 H27 . . 120.2 ?
C26 C27 H27 . . 120.2 ?
C27 C28 C23 . . 121.6(3) ?
C27 C28 H28 . . 119.2 ?
C23 C28 H28 . . 119.2 ?
N20 C29 C30 . . 109.97(19) ?
N20 C29 H29A . . 109.7 ?
C30 C29 H29A . . 109.7 ?
N20 C29 H29B . . 109.7 ?
C30 C29 H29B . . 109.7 ?
H29A C29 H29B . . 108.2 ?
C31 C30 C35 . . 118.4(2) ?
C31 C30 C29 . . 119.8(2) ?
C35 C30 C29 . . 121.7(2) ?
C32 C31 C30 . . 120.8(2) ?
C32 C31 H31 . . 119.6 ?
C30 C31 H31 . . 119.6 ?
C33 C32 C31 . . 120.4(3) ?
C33 C32 H32 . . 119.8 ?
C31 C32 H32 . . 119.8 ?
C32 C33 C34 . . 119.4(2) ?
C32 C33 H33 . . 120.3 ?
C34 C33 H33 . . 120.3 ?
C33 C34 C35 . . 120.2(2) ?
C33 C34 H34 . . 119.9 ?
C35 C34 H34 . . 119.9 ?
C34 C35 C30 . . 120.8(3) ?
C34 C35 H35 . . 119.6 ?
C30 C35 H35 . . 119.6 ?
O37 C36 O38 . . 123.3(2) ?
O37 C36 C5 . . 126.8(2) ?
O38 C36 C5 . . 109.8(2) ?
C36 O38 C39 . . 116.2(2) ?
O38 C39 H39A . . 109.5 ?
O38 C39 H39B . . 109.5 ?
H39A C39 H39B . . 109.5 ?
O38 C39 H39C . . 109.5 ?
H39A C39 H39C . . 109.5 ?
H39B C39 H39C . . 109.5 ?

loop_
_geom_bond_atom_site_label_1
_geom_bond_atom_site_label_2
_geom_bond_site_symmetry_2
_geom_bond_distance
_geom_bond_publ_flag
C1 O7 . 1.425(3) ?
C1 C6 . 1.517(3) ?
C1 C2 . 1.521(3) ?
C1 H1 . 1.0 ?
C2 O15 . 1.429(3) ?
C2 C3 . 1.532(3) ?
C2 H2 . 1.0 ?
C3 O17 . 1.442(3) ?
C3 C4 . 1.537(3) ?
C3 H3 . 1.0 ?
C4 N20 . 1.477(3) ?
C4 C5 . 1.537(3) ?
C4 H4 . 1.0 ?
C5 C36 . 1.513(4) ?
C5 C6 . 1.536(3) ?
C5 H5 . 1.0 ?
C6 H6A . 0.99 ?
C6 H6B . 0.99 ?
O7 Si8 . 1.6460(18) ?
Si8 C9 . 1.856(3) ?
Si8 C10 . 1.870(3) ?
Si8 C11 . 1.873(3) ?
C9 H9A . 0.98 ?
C9 H9B . 0.98 ?
C9 H9C . 0.98 ?
C10 H10A . 0.98 ?
C10 H10B . 0.98 ?
C10 H10C . 0.98 ?
C11 C12 . 1.530(5) ?
C11 C13 . 1.531(5) ?
C11 C14 . 1.532(5) ?
C12 H12A . 0.98 ?
C12 H12B . 0.98 ?
C12 H12C . 0.98 ?
C13 H13A . 0.98 ?
C13 H13B . 0.98 ?
C13 H13C . 0.98 ?
C14 H14A . 0.98 ?
C14 H14B . 0.98 ?
C14 H14C . 0.98 ?
O15 C16 . 1.419(3) ?
C16 O17 . 1.449(3) ?
C16 C19 . 1.502(4) ?
C16 C18 . 1.519(4) ?
C18 H18A . 0.98 ?
C18 H18B . 0.98 ?
C18 H18C . 0.98 ?
C19 H19A . 0.98 ?
C19 H19B . 0.98 ?
C19 H19C . 0.98 ?
N20 C29 . 1.471(3) ?
N20 C21 . 1.474(3) ?
C21 C23 . 1.513(4) ?
C21 C22 . 1.533(4) ?
C21 H21 . 1.0 ?
C22 H22A . 0.98 ?
C22 H22B . 0.98 ?
C22 H22C . 0.98 ?
C23 C24 . 1.392(4) ?
C23 C28 . 1.395(4) ?
C24 C25 . 1.386(4) ?
C24 H24 . 0.95 ?
C25 C26 . 1.378(4) ?
C25 H25 . 0.95 ?
C26 C27 . 1.383(4) ?
C26 H26 . 0.95 ?
C27 C28 . 1.383(4) ?
C27 H27 . 0.95 ?
C28 H28 . 0.95 ?
C29 C30 . 1.513(3) ?
C29 H29A . 0.99 ?
C29 H29B . 0.99 ?
C30 C31 . 1.387(4) ?
C30 C35 . 1.389(3) ?
C31 C32 . 1.384(4) ?
C31 H31 . 0.95 ?
C32 C33 . 1.381(4) ?
C32 H32 . 0.95 ?
C33 C34 . 1.383(4) ?
C33 H33 . 0.95 ?
C34 C35 . 1.387(4) ?
C34 H34 . 0.95 ?
C35 H35 . 0.95 ?
C36 O37 . 1.198(3) ?
C36 O38 . 1.346(3) ?
O38 C39 . 1.434(3) ?
C39 H39A . 0.98 ?
C39 H39B . 0.98 ?
C39 H39C . 0.98 ?

loop_
_geom_torsion_atom_site_label_1
_geom_torsion_atom_site_label_2
_geom_torsion_atom_site_label_3
_geom_torsion_atom_site_label_4
_geom_torsion_site_symmetry_1
_geom_torsion_site_symmetry_2
_geom_torsion_site_symmetry_3
_geom_torsion_site_symmetry_4
_geom_torsion
_geom_torsion_publ_flag
O7 C1 C2 O15 . . . . -159.64(18) ?
C6 C1 C2 O15 . . . . 79.7(2) ?
O7 C1 C2 C3 . . . . 84.3(3) ?
C6 C1 C2 C3 . . . . -36.3(3) ?
O15 C2 C3 O17 . . . . 33.9(2) ?
C1 C2 C3 O17 . . . . 153.2(2) ?
O15 C2 C3 C4 . . . . -84.4(2) ?
C1 C2 C3 C4 . . . . 34.9(3) ?
O17 C3 C4 N20 . . . . 72.7(3) ?
C2 C3 C4 N20 . . . . -173.7(2) ?
O17 C3 C4 C5 . . . . -159.38(19) ?
C2 C3 C4 C5 . . . . -45.8(3) ?
N20 C4 C5 C36 . . . . 62.7(3) ?
C3 C4 C5 C36 . . . . -68.2(3) ?
N20 C4 C5 C6 . . . . -169.5(2) ?
C3 C4 C5 C6 . . . . 59.6(3) ?
O7 C1 C6 C5 . . . . -70.2(3) ?
C2 C1 C6 C5 . . . . 49.1(3) ?
C36 C5 C6 C1 . . . . 66.3(3) ?
C4 C5 C6 C1 . . . . -61.8(3) ?
C6 C1 O7 Si8 . . . . -122.19(19) ?
C2 C1 O7 Si8 . . . . 114.93(19) ?
C1 O7 Si8 C9 . . . . 91.3(2) ?
C1 O7 Si8 C10 . . . . -29.0(2) ?
C1 O7 Si8 C11 . . . . -148.8(2) ?
O7 Si8 C11 C12 . . . . -179.0(3) ?
C9 Si8 C11 C12 . . . . -60.9(4) ?
C10 Si8 C11 C12 . . . . 62.2(4) ?
O7 Si8 C11 C13 . . . . 57.8(3) ?
C9 Si8 C11 C13 . . . . 175.9(3) ?
C10 Si8 C11 C13 . . . . -61.0(3) ?
O7 Si8 C11 C14 . . . . -60.1(2) ?
C9 Si8 C11 C14 . . . . 58.1(3) ?
C10 Si8 C11 C14 . . . . -178.9(2) ?
C1 C2 O15 C16 . . . . -164.41(19) ?
C3 C2 O15 C16 . . . . -38.1(2) ?
C2 O15 C16 O17 . . . . 27.2(2) ?
C2 O15 C16 C19 . . . . 146.7(2) ?
C2 O15 C16 C18 . . . . -89.3(2) ?
C2 C3 O17 C16 . . . . -18.3(2) ?
C4 C3 O17 C16 . . . . 102.7(2) ?
O15 C16 O17 C3 . . . . -4.3(3) ?
C19 C16 O17 C3 . . . . -121.5(2) ?
C18 C16 O17 C3 . . . . 114.3(2) ?
C5 C4 N20 C29 . . . . -113.9(2) ?
C3 C4 N20 C29 . . . . 14.3(3) ?
C5 C4 N20 C21 . . . . 109.6(2) ?
C3 C4 N20 C21 . . . . -122.2(2) ?
C29 N20 C21 C23 . . . . 156.1(2) ?
C4 N20 C21 C23 . . . . -64.3(3) ?
C29 N20 C21 C22 . . . . -72.7(3) ?
C4 N20 C21 C22 . . . . 66.9(3) ?
N20 C21 C23 C24 . . . . 111.5(3) ?
C22 C21 C23 C24 . . . . -19.7(3) ?
N20 C21 C23 C28 . . . . -69.9(3) ?
C22 C21 C23 C28 . . . . 158.8(2) ?
C28 C23 C24 C25 . . . . -0.2(4) ?
C21 C23 C24 C25 . . . . 178.4(2) ?
C23 C24 C25 C26 . . . . -0.5(4) ?
C24 C25 C26 C27 . . . . 0.8(4) ?
C25 C26 C27 C28 . . . . -0.4(4) ?
C26 C27 C28 C23 . . . . -0.4(4) ?
C24 C23 C28 C27 . . . . 0.7(3) ?
C21 C23 C28 C27 . . . . -178.0(2) ?
C21 N20 C29 C30 . . . . -63.1(3) ?
C4 N20 C29 C30 . . . . 159.5(2) ?
N20 C29 C30 C31 . . . . -65.0(3) ?
N20 C29 C30 C35 . . . . 114.4(3) ?
C35 C30 C31 C32 . . . . 0.1(4) ?
C29 C30 C31 C32 . . . . 179.5(2) ?
C30 C31 C32 C33 . . . . -0.2(4) ?
C31 C32 C33 C34 . . . . 0.0(4) ?
C32 C33 C34 C35 . . . . 0.4(4) ?
C33 C34 C35 C30 . . . . -0.5(4) ?
C31 C30 C35 C34 . . . . 0.3(4) ?
C29 C30 C35 C34 . . . . -179.1(2) ?
C6 C5 C36 O37 . . . . -115.4(3) ?
C4 C5 C36 O37 . . . . 10.6(3) ?
C6 C5 C36 O38 . . . . 66.4(3) ?
C4 C5 C36 O38 . . . . -167.63(18) ?
O37 C36 O38 C39 . . . . -0.7(3) ?
C5 C36 O38 C39 . . . . 177.6(2) ?
